data_4505506
loop_
_publ_author_name
'Ali, Afsar'
'Hundal, Geeta'
'Gupta, Rajeev'

_publ_section_title
;
 Co3+-Based Building Blocks with Appended Phenol and Catechol Groups:
 Examples of Placing Hydrogen-Bond Donors and Acceptors in a Single
 Molecule
;
_journal_issue 3
_journal_name_full 'Crystal Growth &amp; Design'
_journal_page_first 1308
_journal_paper_doi 10.1021/cg201369g
_journal_volume 12
_journal_year 2012
_chemical_formula_sum 'C42 H29 Co N6 O13'
_chemical_formula_weight 884.64
_chemical_name_systematic
; 
 ? 
;
_space_group_IT_number 167
_symmetry_space_group_name_Hall '-R 3 2"c'
_symmetry_space_group_name_H-M 'R -3 c :H'
_atom_sites_solution_hydrogens geom
_atom_sites_solution_primary direct
_atom_sites_solution_secondary difmap
_audit_creation_method SHELXL-97
_cell_angle_alpha 90.00
_cell_angle_beta 90.00
_cell_angle_gamma 120.00
_cell_formula_units_Z 18
_cell_length_a 25.1860(17)
_cell_length_b 25.1860(17)
_cell_length_c 33.184(3)
_cell_measurement_temperature 120(2)
_cell_volume 18230(2)
_computing_structure_refinement 'SHELXL-97 (Sheldrick, 1997)'
_computing_structure_solution 'SHELXS-97 (Sheldrick, 1990)'
_diffrn_ambient_temperature 120(2)
_diffrn_measured_fraction_theta_full 0.999
_diffrn_measured_fraction_theta_max 0.999
_diffrn_radiation_monochromator graphite
_diffrn_radiation_source 'fine-focus sealed tube'
_diffrn_radiation_type MoK\a
_diffrn_radiation_wavelength 0.71073
_diffrn_reflns_av_R_equivalents 0.0631
_diffrn_reflns_av_sigmaI/netI 0.0252
_diffrn_reflns_limit_h_max 29
_diffrn_reflns_limit_h_min -29
_diffrn_reflns_limit_k_max 29
_diffrn_reflns_limit_k_min -29
_diffrn_reflns_limit_l_max 39
_diffrn_reflns_limit_l_min -39
_diffrn_reflns_number 56177
_diffrn_reflns_theta_full 25.00
_diffrn_reflns_theta_max 25.00
_diffrn_reflns_theta_min 1.54
_exptl_absorpt_coefficient_mu 0.499
_exptl_absorpt_correction_T_max 0.9245
_exptl_absorpt_correction_T_min 0.9156
_exptl_crystal_density_diffrn 1.450
_exptl_crystal_density_method 'not measured'
_exptl_crystal_F_000 8172
_exptl_crystal_size_max 0.18
_exptl_crystal_size_mid 0.16
_exptl_crystal_size_min 0.16
_refine_diff_density_max 1.231
_refine_diff_density_min -0.740
_refine_diff_density_rms 0.114
_refine_ls_extinction_method none
_refine_ls_goodness_of_fit_ref 1.273
_refine_ls_hydrogen_treatment mixed
_refine_ls_matrix_type full
_refine_ls_number_parameters 281
_refine_ls_number_reflns 3577
_refine_ls_number_restraints 0
_refine_ls_restrained_S_all 1.273
_refine_ls_R_factor_all 0.0845
_refine_ls_R_factor_gt 0.0806
_refine_ls_shift/su_max 0.001
_refine_ls_shift/su_mean 0.000
_refine_ls_structure_factor_coef Fsqd
_refine_ls_weighting_details 'calc w=1/[\s^2^(Fo^2^)+(0.0982P)^2^+74.7817P] where P=(Fo^2^+2Fc^2^)/3'
_refine_ls_weighting_scheme calc
_refine_ls_wR_factor_gt 0.2024
_refine_ls_wR_factor_ref 0.2052
_reflns_number_gt 3396
_reflns_number_total 3577
_reflns_threshold_expression >2sigma(I)
_cod_data_source_file cg201369g_si_001.cif
_cod_data_source_block 3P
_cod_database_code 4505506

loop_
_symmetry_equiv_pos_as_xyz
'x, y, z'
'-y, x-y, z'
'-x+y, -x, z'
'y, x, -z+1/2'
'-x, -x+y, -z+1/2'
'x-y, -y, -z+1/2'
'x+2/3, y+1/3, z+1/3'
'-y+2/3, x-y+1/3, z+1/3'
'-x+y+2/3, -x+1/3, z+1/3'
'y+2/3, x+1/3, -z+5/6'
'-x+2/3, -x+y+1/3, -z+5/6'
'x-y+2/3, -y+1/3, -z+5/6'
'x+1/3, y+2/3, z+2/3'
'-y+1/3, x-y+2/3, z+2/3'
'-x+y+1/3, -x+2/3, z+2/3'
'y+1/3, x+2/3, -z+7/6'
'-x+1/3, -x+y+2/3, -z+7/6'
'x-y+1/3, -y+2/3, -z+7/6'
'-x, -y, -z'
'y, -x+y, -z'
'x-y, x, -z'
'-y, -x, z-1/2'
'x, x-y, z-1/2'
'-x+y, y, z-1/2'
'-x+2/3, -y+1/3, -z+1/3'
'y+2/3, -x+y+1/3, -z+1/3'
'x-y+2/3, x+1/3, -z+1/3'
'-y+2/3, -x+1/3, z-1/6'
'x+2/3, x-y+1/3, z-1/6'
'-x+y+2/3, y+1/3, z-1/6'
'-x+1/3, -y+2/3, -z+2/3'
'y+1/3, -x+y+2/3, -z+2/3'
'x-y+1/3, x+2/3, -z+2/3'
'-y+1/3, -x+2/3, z+1/6'
'x+1/3, x-y+2/3, z+1/6'
'-x+y+1/3, y+2/3, z+1/6'

loop_
_atom_site_label
_atom_site_type_symbol
_atom_site_fract_x
_atom_site_fract_y
_atom_site_fract_z
_atom_site_U_iso_or_equiv
_atom_site_adp_type
_atom_site_occupancy
_atom_site_symmetry_multiplicity
_atom_site_calc_flag
_atom_site_refinement_flags
C1 C 0.5034(3) 0.3954(3) 0.88225(16) 0.0677(17) Uani 1 1 d .
H1A H 0.5434 0.4277 0.8716 0.081 Uiso 1 1 calc R
H1B H 0.4738 0.3792 0.8597 0.081 Uiso 1 1 calc R
C2 C 0.4854(2) 0.3943(2) 0.94822(13) 0.0424(11) Uani 1 1 d .
C3 C 0.5016(3) 0.3506(3) 0.94119(14) 0.0506(12) Uani 1 1 d .
C4 C 0.5090(3) 0.3191(3) 0.97135(16) 0.0595(15) Uani 1 1 d .
H4 H 0.5208 0.2893 0.9663 0.071 Uiso 1 1 calc R
C5 C 0.4983(2) 0.3325(2) 1.01059(14) 0.0445(11) Uani 1 1 d .
H5 H 0.5032 0.3115 1.0327 0.053 Uiso 1 1 calc R
C6 C 0.48086(18) 0.37564(18) 1.01769(12) 0.0308(9) Uani 1 1 d .
C7 C 0.4746(2) 0.4082(2) 0.98585(12) 0.0364(10) Uani 1 1 d .
H7 H 0.4633 0.4386 0.9902 0.044 Uiso 1 1 calc R
C8 C 0.50513(19) 0.43603(19) 1.07683(12) 0.0341(9) Uani 1 1 d .
C9 C 0.47912(19) 0.44017(18) 1.11698(12) 0.0337(9) Uani 1 1 d .
C10 C 0.5081(2) 0.4827(2) 1.14712(14) 0.0484(12) Uani 1 1 d .
H10 H 0.5490 0.5153 1.1439 0.058 Uiso 1 1 calc R
C11 C 0.4759(3) 0.4765(2) 1.18230(14) 0.0586(15) Uani 1 1 d .
H11 H 0.4952 0.5053 1.2035 0.070 Uiso 1 1 calc R
C12 C 0.4167(2) 0.4294(2) 1.18719(14) 0.0499(12) Uani 1 1 d .
H12 H 0.3948 0.4253 1.2114 0.060 Uiso 1 1 calc R
C13 C 0.3898(2) 0.38802(19) 1.15564(12) 0.0348(9) Uani 1 1 d .
C14 C 0.3272(2) 0.33359(19) 1.15485(11) 0.0329(9) Uani 1 1 d .
C15 C 0.25833(18) 0.2476(2) 1.11509(12) 0.0333(9) Uani 1 1 d .
C16 C 0.2362(2) 0.1996(2) 1.14255(14) 0.0392(10) Uani 1 1 d .
H16 H 0.2597 0.2036 1.1659 0.047 Uiso 1 1 calc R
C17 C 0.1809(2) 0.1462(2) 1.13691(16) 0.0483(12) Uani 1 1 d .
H17 H 0.1654 0.1140 1.1562 0.058 Uiso 1 1 calc R
C18 C 0.1497(2) 0.1419(2) 1.10256(17) 0.0497(12) Uani 1 1 d .
C19 C 0.1706(2) 0.1891(3) 1.07553(14) 0.0511(13) Uani 1 1 d .
C20 C 0.2241(2) 0.2427(2) 1.08063(14) 0.0469(12) Uani 1 1 d .
H20 H 0.2376 0.2753 1.0617 0.056 Uiso 1 1 calc R
C21 C 0.0857(3) 0.1111(3) 1.0506(2) 0.080(2) Uani 1 1 d .
H21A H 0.0911 0.0853 1.0304 0.096 Uiso 1 1 calc R
H21B H 0.0438 0.1049 1.0476 0.096 Uiso 1 1 calc R
Co1 Co 0.38678(3) 0.3333 1.0833 0.0253(3) Uani 1 2 d S
N1 N 0.42139(15) 0.39499(15) 1.12173(9) 0.0294(7) Uani 1 1 d .
N2 N 0.31658(15) 0.30139(15) 1.12070(10) 0.0317(8) Uani 1 1 d .
N3 N 0.46618(15) 0.38538(15) 1.05762(10) 0.0295(7) Uani 1 1 d .
O1 O 0.29129(15) 0.32433(15) 1.18299(9) 0.0460(8) Uani 1 1 d .
O2 O 0.55671(15) 0.47570(15) 1.06580(10) 0.0527(9) Uani 1 1 d .
O3 O 0.4822(2) 0.4202(2) 0.91218(10) 0.0768(13) Uani 1 1 d .
O4 O 0.5099(3) 0.3473(2) 0.90000(11) 0.0847(15) Uani 1 1 d .
O5 O 0.12936(19) 0.1733(2) 1.04401(13) 0.0861(15) Uani 1 1 d .
O6 O 0.09354(17) 0.09399(19) 1.09017(14) 0.0713(12) Uani 1 1 d .
O7 O 0.2489(2) 0.2489(2) 0.2500 0.0579(13) Uani 1 2 d S
H71 H 0.2737 0.2674 0.2771 0.069 Uiso 1 1 d .
H72 H 0.2042 0.2458 0.2595 0.069 Uiso 0.50 1 d P

loop_
_atom_site_aniso_label
_atom_site_aniso_U_11
_atom_site_aniso_U_22
_atom_site_aniso_U_33
_atom_site_aniso_U_23
_atom_site_aniso_U_13
_atom_site_aniso_U_12
C1 0.084(4) 0.100(5) 0.032(3) 0.001(3) 0.003(3) 0.056(4)
C2 0.044(3) 0.058(3) 0.026(2) 0.001(2) 0.0013(19) 0.027(2)
C3 0.065(3) 0.064(3) 0.031(2) -0.009(2) 0.005(2) 0.039(3)
C4 0.094(4) 0.061(3) 0.045(3) -0.003(2) 0.013(3) 0.056(3)
C5 0.060(3) 0.044(3) 0.038(2) 0.008(2) 0.011(2) 0.032(2)
C6 0.029(2) 0.031(2) 0.027(2) -0.0020(16) 0.0038(16) 0.0106(17)
C7 0.038(2) 0.043(2) 0.032(2) -0.0019(18) 0.0008(18) 0.022(2)
C8 0.035(2) 0.033(2) 0.028(2) 0.0024(17) 0.0039(17) 0.0127(19)
C9 0.034(2) 0.027(2) 0.032(2) 0.0017(17) 0.0022(17) 0.0100(18)
C10 0.049(3) 0.035(2) 0.043(3) -0.006(2) 0.000(2) 0.006(2)
C11 0.071(4) 0.048(3) 0.035(3) -0.016(2) -0.003(2) 0.013(3)
C12 0.061(3) 0.050(3) 0.031(2) -0.007(2) 0.008(2) 0.022(3)
C13 0.045(2) 0.037(2) 0.028(2) 0.0011(17) 0.0055(18) 0.024(2)
C14 0.041(2) 0.036(2) 0.027(2) 0.0085(17) 0.0080(18) 0.0232(19)
C15 0.028(2) 0.040(2) 0.032(2) 0.0033(18) 0.0049(16) 0.0171(19)
C16 0.036(2) 0.040(2) 0.042(2) 0.0089(19) 0.0021(19) 0.020(2)
C17 0.044(3) 0.037(3) 0.061(3) 0.009(2) 0.008(2) 0.018(2)
C18 0.033(2) 0.045(3) 0.065(3) -0.006(2) 0.003(2) 0.015(2)
C19 0.034(2) 0.077(4) 0.038(3) 0.003(2) 0.000(2) 0.025(3)
C20 0.035(2) 0.058(3) 0.040(3) 0.016(2) 0.004(2) 0.018(2)
C21 0.054(4) 0.092(5) 0.084(5) -0.033(4) -0.017(3) 0.029(4)
Co1 0.0282(4) 0.0270(4) 0.0202(4) 0.0015(3) 0.00077(14) 0.0135(2)
N1 0.0365(18) 0.0294(17) 0.0251(16) 0.0013(13) 0.0006(14) 0.0184(15)
N2 0.0305(18) 0.0371(19) 0.0277(17) 0.0070(14) 0.0044(14) 0.0171(15)
N3 0.0290(17) 0.0300(17) 0.0254(17) -0.0001(13) 0.0036(13) 0.0117(15)
O1 0.0523(19) 0.0488(19) 0.0395(18) 0.0049(14) 0.0181(15) 0.0271(16)
O2 0.0413(18) 0.0454(19) 0.0426(18) -0.0075(15) 0.0112(15) 0.0000(16)
O3 0.126(4) 0.118(4) 0.0264(18) 0.010(2) 0.006(2) 0.091(3)
O4 0.141(4) 0.109(4) 0.035(2) -0.012(2) 0.009(2) 0.086(3)
O5 0.050(2) 0.110(4) 0.062(3) 0.011(3) -0.018(2) 0.013(2)
O6 0.042(2) 0.063(3) 0.087(3) -0.010(2) -0.008(2) 0.0104(19)
O7 0.069(3) 0.069(3) 0.041(3) -0.0016(12) 0.0016(12) 0.039(3)

loop_
_atom_type_symbol
_atom_type_description
_atom_type_scat_dispersion_real
_atom_type_scat_dispersion_imag
_atom_type_scat_source
C C 0.0033 0.0016 'International Tables Vol C Tables 4.2.6.8 and 6.1.1.4'
H H 0.0000 0.0000 'International Tables Vol C Tables 4.2.6.8 and 6.1.1.4'
Co Co 0.3494 0.9721 'International Tables Vol C Tables 4.2.6.8 and 6.1.1.4'
N N 0.0061 0.0033 'International Tables Vol C Tables 4.2.6.8 and 6.1.1.4'
O O 0.0106 0.0060 'International Tables Vol C Tables 4.2.6.8 and 6.1.1.4'

loop_
_geom_angle_atom_site_label_1
_geom_angle_atom_site_label_2
_geom_angle_atom_site_label_3
_geom_angle
_geom_angle_site_symmetry_1
_geom_angle_site_symmetry_3
O3 C1 O4 108.3(4) . .
O3 C1 H1A 110.0 . .
O4 C1 H1A 110.0 . .
O3 C1 H1B 110.0 . .
O4 C1 H1B 110.0 . .
H1A C1 H1B 108.4 . .
C7 C2 C3 122.8(4) . .
C7 C2 O3 127.2(5) . .
C3 C2 O3 110.0(4) . .
C4 C3 C2 122.1(4) . .
C4 C3 O4 128.7(5) . .
C2 C3 O4 109.2(4) . .
C3 C4 C5 116.6(5) . .
C3 C4 H4 121.7 . .
C5 C4 H4 121.7 . .
C6 C5 C4 121.5(4) . .
C6 C5 H5 119.3 . .
C4 C5 H5 119.3 . .
C5 C6 C7 120.6(4) . .
C5 C6 N3 120.3(4) . .
C7 C6 N3 119.1(4) . .
C2 C7 C6 116.5(4) . .
C2 C7 H7 121.7 . .
C6 C7 H7 121.7 . .
O2 C8 N3 127.7(4) . .
O2 C8 C9 121.5(4) . .
N3 C8 C9 110.7(3) . .
N1 C9 C10 120.3(4) . .
N1 C9 C8 111.8(3) . .
C10 C9 C8 127.9(4) . .
C9 C10 C11 118.2(4) . .
C9 C10 H10 120.9 . .
C11 C10 H10 120.9 . .
C12 C11 C10 121.2(4) . .
C12 C11 H11 119.4 . .
C10 C11 H11 119.4 . .
C11 C12 C13 118.0(4) . .
C11 C12 H12 121.0 . .
C13 C12 H12 121.0 . .
N1 C13 C12 120.0(4) . .
N1 C13 C14 113.2(4) . .
C12 C13 C14 126.8(4) . .
O1 C14 N2 128.2(4) . .
O1 C14 C13 119.9(4) . .
N2 C14 C13 111.8(3) . .
C16 C15 C20 119.8(4) . .
C16 C15 N2 121.1(4) . .
C20 C15 N2 119.1(4) . .
C17 C16 C15 122.0(4) . .
C17 C16 H16 119.0 . .
C15 C16 H16 119.0 . .
C18 C17 C16 116.9(5) . .
C18 C17 H17 121.6 . .
C16 C17 H17 121.6 . .
C17 C18 C19 121.7(5) . .
C17 C18 O6 128.1(5) . .
C19 C18 O6 110.1(5) . .
C20 C19 C18 122.7(5) . .
C20 C19 O5 127.4(5) . .
C18 C19 O5 109.9(5) . .
C19 C20 C15 116.8(4) . .
C19 C20 H20 121.6 . .
C15 C20 H20 121.6 . .
O5 C21 O6 109.2(5) . .
O5 C21 H21A 109.8 . .
O6 C21 H21A 109.8 . .
O5 C21 H21B 109.8 . .
O6 C21 H21B 109.8 . .
H21A C21 H21B 108.3 . .
N1 Co1 N1 174.1(2) . 18_556
N1 Co1 N3 81.00(14) . .
N1 Co1 N3 94.93(13) 18_556 .
N1 Co1 N3 94.94(13) . 18_556
N1 Co1 N3 80.99(14) 18_556 18_556
N3 Co1 N3 93.1(2) . 18_556
N1 Co1 N2 102.20(14) . 18_556
N1 Co1 N2 81.94(14) 18_556 18_556
N3 Co1 N2 89.81(14) . 18_556
N3 Co1 N2 162.86(14) 18_556 18_556
N1 Co1 N2 81.94(14) . .
N1 Co1 N2 102.20(15) 18_556 .
N3 Co1 N2 162.87(14) . .
N3 Co1 N2 89.81(14) 18_556 .
N2 Co1 N2 92.32(19) 18_556 .
C9 N1 C13 122.3(4) . .
C9 N1 Co1 119.2(3) . .
C13 N1 Co1 117.9(3) . .
C14 N2 C15 118.9(3) . .
C14 N2 Co1 114.7(3) . .
C15 N2 Co1 126.3(3) . .
C8 N3 C6 118.8(3) . .
C8 N3 Co1 117.0(3) . .
C6 N3 Co1 123.7(3) . .
C2 O3 C1 105.9(4) . .
C3 O4 C1 105.7(4) . .
C19 O5 C21 104.9(5) . .
C18 O6 C21 104.2(5) . .
H71 O7 H72 98.0 . .

loop_
_geom_bond_atom_site_label_1
_geom_bond_atom_site_label_2
_geom_bond_distance
_geom_bond_site_symmetry_2
C1 O3 1.413(7) .
C1 O4 1.429(7) .
C1 H1A 0.9900 .
C1 H1B 0.9900 .
C2 C7 1.361(6) .
C2 C3 1.371(7) .
C2 O3 1.384(6) .
C3 C4 1.347(7) .
C3 O4 1.391(6) .
C4 C5 1.405(6) .
C4 H4 0.9500 .
C5 C6 1.380(6) .
C5 H5 0.9500 .
C6 C7 1.394(6) .
C6 N3 1.430(5) .
C7 H7 0.9500 .
C8 O2 1.234(5) .
C8 N3 1.321(5) .
C8 C9 1.511(6) .
C9 N1 1.334(5) .
C9 C10 1.378(6) .
C10 C11 1.385(7) .
C10 H10 0.9500 .
C11 C12 1.374(8) .
C11 H11 0.9500 .
C12 C13 1.391(6) .
C12 H12 0.9500 .
C13 N1 1.338(5) .
C13 C14 1.485(6) .
C14 O1 1.238(5) .
C14 N2 1.341(5) .
C15 C16 1.389(6) .
C15 C20 1.400(6) .
C15 N2 1.426(5) .
C16 C17 1.383(7) .
C16 H16 0.9500 .
C17 C18 1.357(7) .
C17 H17 0.9500 .
C18 C19 1.368(7) .
C18 O6 1.385(6) .
C19 C20 1.360(7) .
C19 O5 1.384(6) .
C20 H20 0.9500 .
C21 O5 1.410(8) .
C21 O6 1.427(8) .
C21 H21A 0.9900 .
C21 H21B 0.9900 .
Co1 N1 1.855(3) .
Co1 N1 1.855(3) 18_556
Co1 N3 1.955(3) .
Co1 N3 1.955(3) 18_556
Co1 N2 1.972(3) 18_556
Co1 N2 1.972(3) .
O7 H71 1.0600 .
O7 H72 1.1333 .

loop_
_geom_torsion_atom_site_label_1
_geom_torsion_atom_site_label_2
_geom_torsion_atom_site_label_3
_geom_torsion_atom_site_label_4
_geom_torsion
_geom_torsion_site_symmetry_1
C7 C2 C3 C4 -1.4(9) .
O3 C2 C3 C4 178.8(6) .
C7 C2 C3 O4 -179.6(5) .
O3 C2 C3 O4 0.6(7) .
C2 C3 C4 C5 1.1(9) .
O4 C3 C4 C5 178.9(6) .
C3 C4 C5 C6 0.3(9) .
C4 C5 C6 C7 -1.4(8) .
C4 C5 C6 N3 175.6(5) .
C3 C2 C7 C6 0.2(7) .
O3 C2 C7 C6 -179.9(5) .
C5 C6 C7 C2 1.1(7) .
N3 C6 C7 C2 -175.9(4) .
O2 C8 C9 N1 175.7(4) .
N3 C8 C9 N1 -5.7(5) .
O2 C8 C9 C10 -5.5(7) .
N3 C8 C9 C10 173.1(5) .
N1 C9 C10 C11 0.9(7) .
C8 C9 C10 C11 -177.7(5) .
C9 C10 C11 C12 -0.2(8) .
C10 C11 C12 C13 0.0(8) .
C11 C12 C13 N1 -0.5(7) .
C11 C12 C13 C14 178.8(5) .
N1 C13 C14 O1 -174.4(4) .
C12 C13 C14 O1 6.2(7) .
N1 C13 C14 N2 2.7(5) .
C12 C13 C14 N2 -176.7(4) .
C20 C15 C16 C17 0.4(7) .
N2 C15 C16 C17 -177.5(4) .
C15 C16 C17 C18 1.8(7) .
C16 C17 C18 C19 -2.7(8) .
C16 C17 C18 O6 -179.1(5) .
C17 C18 C19 C20 1.4(8) .
O6 C18 C19 C20 178.4(5) .
C17 C18 C19 O5 -178.2(5) .
O6 C18 C19 O5 -1.2(6) .
C18 C19 C20 C15 0.9(8) .
O5 C19 C20 C15 -179.6(5) .
C16 C15 C20 C19 -1.8(7) .
N2 C15 C20 C19 176.3(4) .
C10 C9 N1 C13 -1.5(6) .
C8 C9 N1 C13 177.4(4) .
C10 C9 N1 Co1 -172.8(4) .
C8 C9 N1 Co1 6.0(5) .
C12 C13 N1 C9 1.3(6) .
C14 C13 N1 C9 -178.2(4) .
C12 C13 N1 Co1 172.7(3) .
C14 C13 N1 Co1 -6.7(5) .
N1 Co1 N1 C9 42.9(3) 18_556
N3 Co1 N1 C9 -3.6(3) .
N3 Co1 N1 C9 88.9(3) 18_556
N2 Co1 N1 C9 -91.4(3) 18_556
N2 Co1 N1 C9 178.0(3) .
N1 Co1 N1 C13 -128.8(3) 18_556
N3 Co1 N1 C13 -175.3(3) .
N3 Co1 N1 C13 -82.8(3) 18_556
N2 Co1 N1 C13 96.9(3) 18_556
N2 Co1 N1 C13 6.3(3) .
O1 C14 N2 C15 -3.0(6) .
C13 C14 N2 C15 -179.9(3) .
O1 C14 N2 Co1 179.0(4) .
C13 C14 N2 Co1 2.1(4) .
C16 C15 N2 C14 -57.2(5) .
C20 C15 N2 C14 124.8(4) .
C16 C15 N2 Co1 120.5(4) .
C20 C15 N2 Co1 -57.5(5) .
N1 Co1 N2 C14 -4.5(3) .
N1 Co1 N2 C14 171.3(3) 18_556
N3 Co1 N2 C14 -9.6(6) .
N3 Co1 N2 C14 90.5(3) 18_556
N2 Co1 N2 C14 -106.5(3) 18_556
N1 Co1 N2 C15 177.7(3) .
N1 Co1 N2 C15 -6.6(3) 18_556
N3 Co1 N2 C15 172.6(4) .
N3 Co1 N2 C15 -87.3(3) 18_556
N2 Co1 N2 C15 75.7(3) 18_556
O2 C8 N3 C6 -6.1(7) .
C9 C8 N3 C6 175.4(3) .
O2 C8 N3 Co1 -178.4(4) .
C9 C8 N3 Co1 3.1(5) .
C5 C6 N3 C8 107.2(5) .
C7 C6 N3 C8 -75.7(5) .
C5 C6 N3 Co1 -81.0(5) .
C7 C6 N3 Co1 96.1(4) .
N1 Co1 N3 C8 -0.1(3) .
N1 Co1 N3 C8 -175.8(3) 18_556
N3 Co1 N3 C8 -94.6(3) 18_556
N2 Co1 N3 C8 102.3(3) 18_556
N2 Co1 N3 C8 5.0(7) .
N1 Co1 N3 C6 -172.0(3) .
N1 Co1 N3 C6 12.3(3) 18_556
N3 Co1 N3 C6 93.5(3) 18_556
N2 Co1 N3 C6 -69.6(3) 18_556
N2 Co1 N3 C6 -166.9(4) .
C7 C2 O3 C1 174.1(5) .
C3 C2 O3 C1 -6.1(6) .
O4 C1 O3 C2 9.2(7) .
C4 C3 O4 C1 -172.9(7) .
C2 C3 O4 C1 5.1(7) .
O3 C1 O4 C3 -8.8(7) .
C20 C19 O5 C21 173.5(6) .
C18 C19 O5 C21 -6.9(7) .
O6 C21 O5 C19 12.4(7) .
C17 C18 O6 C21 -174.6(6) .
C19 C18 O6 C21 8.7(6) .
O5 C21 O6 C18 -13.0(7) .
